data_7220195
loop_
_publ_author_name
'Zianna, Ariadne'
'Psomas, George L.'
'Hatzidimitriou, Antonios'
'Lalia-Kantouri, Maria'

_publ_section_title
;
 Copper(II) complexes of salicylaldehydes and 2-hydroxyphenones:
 Synthesis, Structure, Thermal decomposition study and Interaction with
 calf--thymus DNA and albumins.
;
_journal_name_full 'RSC Adv.'
_journal_paper_doi 10.1039/C4RA16484A
_journal_year 2015
_chemical_formula_moiety 'C26 H18 Cu1 O4'
_chemical_formula_sum 'C26 H18 Cu O4'
_chemical_formula_weight 457.97
_chemical_name_systematic bis(2-hydroxy-benzophenone)copper(II)
_space_group_IT_number 15
_symmetry_cell_setting monoclinic
_symmetry_Int_Tables_number 15
_symmetry_space_group_name_Hall '-C 2yc'
_symmetry_space_group_name_H-M 'C 1 2/c 1'
_atom_sites_solution_hydrogens difmap
_atom_sites_solution_primary other
_audit_update_record
;
2014-11-14 deposited with the CCDC.
2015-04-14 downloaded from the CCDC.
;
_cell_angle_alpha 90
_cell_angle_beta 114.310(2)
_cell_angle_gamma 90
_cell_formula_units_Z 4
_cell_length_a 18.7015(8)
_cell_length_b 5.7571(3)
_cell_length_c 19.9705(10)
_cell_measurement_reflns_used 0
_cell_measurement_temperature 295
_cell_measurement_theta_max 0
_cell_measurement_theta_min 0
_cell_volume 1959.50(17)
_computing_cell_refinement 'Apex2 (Bruker AXS, 2006)'
_computing_data_collection 'Apex2 (Bruker AXS, 2006)'
_computing_data_reduction 'Apex2 (Bruker AXS, 2006)'
_computing_molecular_graphics 'CAMERON (Watkin et al., 1996)'
_computing_publication_material 'CRYSTALS (Betteridge et al., 2003)'
_computing_structure_refinement 'CRYSTALS (Betteridge et al., 2003)'
_computing_structure_solution 'Superflip (Palatinus & Chapuis, 2007)'
_diffrn_ambient_temperature 295
_diffrn_measured_fraction_theta_full 0.984
_diffrn_measured_fraction_theta_max 0.955
_diffrn_measurement_device Area
_diffrn_measurement_device_type 'Bruker Kappa Apex2'
_diffrn_measurement_method '\f & \w scans'
_diffrn_radiation_monochromator graphite
_diffrn_radiation_probe x-ray
_diffrn_radiation_type 'Mo K\a'
_diffrn_radiation_wavelength 0.71073
_diffrn_reflns_av_R_equivalents 0.022
_diffrn_reflns_limit_h_max 23
_diffrn_reflns_limit_h_min -25
_diffrn_reflns_limit_k_max 7
_diffrn_reflns_limit_k_min -7
_diffrn_reflns_limit_l_max 26
_diffrn_reflns_limit_l_min -26
_diffrn_reflns_number 17826
_diffrn_reflns_theta_full 25.003
_diffrn_reflns_theta_max 28.739
_diffrn_reflns_theta_min 2.238
_diffrn_standards_number 0
_exptl_absorpt_coefficient_mu 1.147
_exptl_absorpt_correction_T_max 0.84
_exptl_absorpt_correction_T_min 0.69
_exptl_absorpt_correction_type numerical
_exptl_absorpt_process_details
; 
 Analytical Absorption (De Meulenaer & Tompa, 1965) 
;
_exptl_crystal_colour blue
_exptl_crystal_density_diffrn 1.552
_exptl_crystal_density_method 'not measured'
_exptl_crystal_description prism
_exptl_crystal_F_000 940
_exptl_crystal_size_max 0.410
_exptl_crystal_size_mid 0.320
_exptl_crystal_size_min 0.150
_refine_diff_density_max 0.41
_refine_diff_density_min -0.56
_refine_ls_extinction_method None
_refine_ls_goodness_of_fit_ref 1.0000
_refine_ls_hydrogen_treatment constr
_refine_ls_matrix_type full
_refine_ls_number_parameters 142
_refine_ls_number_reflns 1638
_refine_ls_number_restraints 0
_refine_ls_R_factor_all 0.0667
_refine_ls_R_factor_gt 0.0467
_refine_ls_shift/su_max 0.0002176
_refine_ls_shift/su_mean 0.0000233
_refine_ls_structure_factor_coef Fsqd
_refine_ls_weighting_details
;
 Method= Quasi-Unit weights 
 W = 1.0 or 1./4Fsq 
;
_refine_ls_weighting_scheme calc
_refine_ls_wR_factor_all 0.0909
_refine_ls_wR_factor_gt 0.0845
_refine_ls_wR_factor_ref 0.0845
_reflns_limit_h_max 22
_reflns_limit_h_min -25
_reflns_limit_k_max 7
_reflns_limit_k_min 0
_reflns_limit_l_max 26
_reflns_limit_l_min 0
_reflns_number_gt 1638
_reflns_number_total 2435
_reflns_threshold_expression I>2.0\s(I)
_cod_data_source_file c4ra16484a2.cif
_cod_data_source_block 1
_cod_depositor_comments
;
The following automatic conversions were performed:

'_atom_sites_solution_primary' value 'Other' changed to 'other'
according to
/usr/data/users/saulius/crontab/automatic-downloads/rss-feeds/RSC/lib/dictionaries/cif_core.dic
dictionary named 'cif_core.dic' version 2.4.2 from 2011-04-26.

Automatic conversion script
Id: cif_fix_values 3271 2015-04-21 07:52:19Z andrius 
;
_cod_original_cell_volume 1959.50(10)
_cod_original_sg_symbol_H-M 'C 2/c'
_cod_original_formula_sum 'C26 H18 Cu1 O4'
_cod_database_code 7220195

loop_
_symmetry_equiv_pos_as_xyz
x,y,z
-x,-y,-z
x+1/2,y+1/2,z
-x+1/2,-y+1/2,-z
-x,y,-z+1/2
x,-y,z+1/2
-x+1/2,y+1/2,-z+1/2
x+1/2,-y+1/2,z+1/2

loop_
_atom_site_label
_atom_site_type_symbol
_atom_site_fract_x
_atom_site_fract_y
_atom_site_fract_z
_atom_site_U_iso_or_equiv
_atom_site_occupancy
_atom_site_adp_type
_atom_site_refinement_flags_posn
Cu1 Cu 0.5000 0.5000 0.5000 0.0377 1.0000 Uani S
O1 O 0.51887(12) 0.7351(4) 0.57263(13) 0.0349 1.0000 Uani .
O2 O 0.39782(13) 0.6217(4) 0.44169(13) 0.0339 1.0000 Uani .
C1 C 0.47384(17) 0.9034(6) 0.57213(17) 0.0267 1.0000 Uani .
C2 C 0.39768(16) 0.9498(5) 0.51478(16) 0.0231 1.0000 Uani .
C3 C 0.35379(18) 1.1416(6) 0.52124(17) 0.0275 1.0000 Uani .
C4 C 0.38063(19) 1.2875(6) 0.57999(18) 0.0326 1.0000 Uani .
C5 C 0.4556(2) 1.2462(7) 0.63557(19) 0.0369 1.0000 Uani .
C6 C 0.49928(19) 1.0636(6) 0.63199(18) 0.0363 1.0000 Uani .
C7 C 0.36688(17) 0.8003(5) 0.45081(16) 0.0220 1.0000 Uani .
C8 C 0.28970(17) 0.8550(5) 0.38859(16) 0.0202 1.0000 Uani .
C9 C 0.27920(18) 1.0574(5) 0.34751(17) 0.0236 1.0000 Uani .
C10 C 0.2099(2) 1.0867(6) 0.28564(18) 0.0346 1.0000 Uani .
C11 C 0.1516(2) 0.9246(7) 0.26631(19) 0.0376 1.0000 Uani .
C12 C 0.1612(2) 0.7283(7) 0.3088(2) 0.0392 1.0000 Uani .
C13 C 0.23025(19) 0.6910(6) 0.36893(18) 0.0298 1.0000 Uani .
H131 H 0.2379 0.5576 0.3962 0.0359 1.0000 Uiso R
H121 H 0.1231 0.6237 0.2978 0.0480 1.0000 Uiso R
H111 H 0.1069 0.9431 0.2245 0.0446 1.0000 Uiso R
H101 H 0.2038 1.2142 0.2579 0.0418 1.0000 Uiso R
H91 H 0.3167 1.1698 0.3613 0.0276 1.0000 Uiso R
H31 H 0.3047 1.1675 0.4839 0.0329 1.0000 Uiso R
H41 H 0.3517 1.4087 0.5836 0.0378 1.0000 Uiso R
H51 H 0.4748 1.3469 0.6745 0.0439 1.0000 Uiso R
H61 H 0.5478 1.0440 0.6696 0.0439 1.0000 Uiso R

loop_
_atom_site_aniso_label
_atom_site_aniso_U_11
_atom_site_aniso_U_22
_atom_site_aniso_U_33
_atom_site_aniso_U_23
_atom_site_aniso_U_13
_atom_site_aniso_U_12
Cu1 0.0320(3) 0.0366(3) 0.0379(3) -0.0001(3) 0.0079(2) 0.0090(3)
O1 0.0192(11) 0.0376(14) 0.0387(13) 0.0050(11) 0.0028(10) 0.0098(10)
O2 0.0265(11) 0.0295(13) 0.0426(13) -0.0015(11) 0.0111(10) 0.0068(10)
C1 0.0175(14) 0.0344(18) 0.0274(16) 0.0094(14) 0.0083(12) -0.0022(13)
C2 0.0174(13) 0.0294(19) 0.0238(14) 0.0095(12) 0.0097(11) 0.0038(12)
C3 0.0221(15) 0.0345(18) 0.0268(16) -0.0004(14) 0.0110(13) 0.0033(13)
C4 0.0264(16) 0.036(2) 0.0376(18) -0.0033(16) 0.0149(14) 0.0017(15)
C5 0.0396(19) 0.040(2) 0.0275(16) -0.0089(16) 0.0106(15) -0.0096(17)
C6 0.0243(15) 0.045(2) 0.0317(18) 0.0031(15) 0.0037(13) 0.0018(15)
C7 0.0227(14) 0.0214(16) 0.0247(15) 0.0057(13) 0.0126(12) 0.0017(12)
C8 0.0233(14) 0.0170(14) 0.0235(14) -0.0023(12) 0.0129(12) 0.0060(12)
C9 0.0297(15) 0.0107(15) 0.0328(16) 0.0002(11) 0.0153(13) 0.0030(11)
C10 0.042(2) 0.0298(18) 0.0300(17) 0.0077(15) 0.0126(15) 0.0118(15)
C11 0.0285(17) 0.046(2) 0.0299(17) -0.0066(16) 0.0033(14) 0.0129(15)
C12 0.0340(18) 0.034(2) 0.046(2) -0.0107(17) 0.0122(16) -0.0093(16)
C13 0.0354(18) 0.0204(16) 0.0346(18) -0.0018(14) 0.0155(15) -0.0014(14)

loop_
_atom_type_symbol
_atom_type_scat_dispersion_real
_atom_type_scat_dispersion_imag
_atom_type_scat_Cromer_Mann_a1
_atom_type_scat_Cromer_Mann_b1
_atom_type_scat_Cromer_Mann_a2
_atom_type_scat_Cromer_Mann_b2
_atom_type_scat_Cromer_Mann_a3
_atom_type_scat_Cromer_Mann_b3
_atom_type_scat_Cromer_Mann_a4
_atom_type_scat_Cromer_Mann_b4
_atom_type_scat_Cromer_Mann_c
_atom_type_scat_source
C 0.0033 0.0016 2.3100 20.8439 1.0200 10.2075 1.5886 0.5687 0.8650 51.6512 0.2156 'International Tables Vol C 4.2.6.8 and 6.1.1.4'
H 0.0000 0.0000 0.4930 10.5109 0.3229 26.1257 0.1402 3.1424 0.0408 57.7998 0.0030 'International Tables Vol C 4.2.6.8 and 6.1.1.4'
O 0.0106 0.0060 3.0485 13.2771 2.2868 5.7011 1.5463 0.3239 0.8670 32.9089 0.2508 'International Tables Vol C 4.2.6.8 and 6.1.1.4'
Cu 0.3201 1.2651 13.3380 3.5828 7.1676 0.2470 5.6158 11.3966 1.6735 64.8126 1.1910 'International Tables Vol C 4.2.6.8 and 6.1.1.4'

loop_
_geom_angle_atom_site_label_1
_geom_angle_site_symmetry_1
_geom_angle_atom_site_label_2
_geom_angle_atom_site_label_3
_geom_angle_site_symmetry_3
_geom_angle
_geom_angle_publ_flag
O2 2_666 Cu1 O1 2_666 91.65(9) yes
O2 2_666 Cu1 O1 . 88.35(9) yes
O1 2_666 Cu1 O1 . 179.994 yes
O2 2_666 Cu1 O2 . 179.994 yes
O1 2_666 Cu1 O2 . 88.35(9) yes
O1 . Cu1 O2 . 91.65(9) yes
Cu1 . O1 C1 . 128.0(2) yes
Cu1 . O2 C7 . 128.9(2) yes
O1 . C1 C2 . 125.4(3) yes
O1 . C1 C6 . 119.4(3) yes
C2 . C1 C6 . 115.2(3) yes
C1 . C2 C3 . 119.6(3) yes
C1 . C2 C7 . 119.7(3) yes
C3 . C2 C7 . 120.6(3) yes
C2 . C3 C4 . 122.6(3) yes
C2 . C3 H31 . 118.2 no
C4 . C3 H31 . 119.1 no
C3 . C4 C5 . 118.1(3) yes
C3 . C4 H41 . 121.7 no
C5 . C4 H41 . 120.2 no
C4 . C5 C6 . 121.2(3) yes
C4 . C5 H51 . 118.7 no
C6 . C5 H51 . 120.1 no
C1 . C6 C5 . 123.1(3) yes
C1 . C6 H61 . 118.9 no
C5 . C6 H61 . 118.0 no
C2 . C7 O2 . 125.9(3) yes
C2 . C7 C8 . 120.2(3) yes
O2 . C7 C8 . 113.8(3) yes
C7 . C8 C9 . 121.2(3) yes
C7 . C8 C13 . 118.5(3) yes
C9 . C8 C13 . 120.1(3) yes
C8 . C9 C10 . 118.7(3) yes
C8 . C9 H91 . 120.9 no
C10 . C9 H91 . 120.4 no
C9 . C10 C11 . 121.0(3) yes
C9 . C10 H101 . 118.9 no
C11 . C10 H101 . 120.1 no
C10 . C11 C12 . 120.0(3) yes
C10 . C11 H111 . 120.3 no
C12 . C11 H111 . 119.7 no
C11 . C12 C13 . 120.2(3) yes
C11 . C12 H121 . 121.0 no
C13 . C12 H121 . 118.8 no
C8 . C13 C12 . 119.9(3) yes
C8 . C13 H131 . 119.4 no
C12 . C13 H131 . 120.7 no

loop_
_geom_bond_atom_site_label_1
_geom_bond_atom_site_label_2
_geom_bond_site_symmetry_2
_geom_bond_distance
_geom_bond_publ_flag
Cu1 O2 2_666 1.915(2) yes
Cu1 O1 2_666 1.908(2) yes
Cu1 O1 . 1.908(2) yes
Cu1 O2 . 1.915(2) yes
O1 C1 . 1.281(4) yes
O2 C7 . 1.229(4) yes
C1 C2 . 1.438(4) yes
C1 C6 . 1.428(5) yes
C2 C3 . 1.413(4) yes
C2 C7 . 1.449(4) yes
C3 C4 . 1.360(5) yes
C3 H31 . 0.926 no
C4 C5 . 1.404(5) yes
C4 H41 . 0.904 no
C5 C6 . 1.351(5) yes
C5 H51 . 0.916 no
C6 H61 . 0.916 no
C7 C8 . 1.500(4) yes
C8 C9 . 1.392(4) yes
C8 C13 . 1.387(4) yes
C9 C10 . 1.385(4) yes
C9 H91 . 0.909 no
C10 C11 . 1.364(5) yes
C10 H101 . 0.898 no
C11 C12 . 1.380(5) yes
C11 H111 . 0.913 no
C12 C13 . 1.371(5) yes
C12 H121 . 0.889 no
C13 H131 . 0.918 no
